data_4074832
loop_
_publ_author_name
'Landis, Clark R.'
'Nelson, Ryan C.'
'Jin, Wiechang'
'Bowman, Amanda C.'

_publ_section_title
;
 Synthesis, Characterization, and Transition-Metal Complexes of
 3,4-Diazaphospholanes
;
_journal_coden_ASTM ORGND7
_journal_issue 6
_journal_name_full Organometallics
_journal_page_first 1377
_journal_page_last 1391
_journal_paper_doi 10.1021/om050922g
_journal_volume 25
_journal_year 2006
_chemical_formula_sum 'C56.75 H51.75 Cl5 N4 O4 P2 Pd'
_chemical_formula_weight 1199.36
_space_group_IT_number 60
_symmetry_space_group_name_Hall '-P 2n 2ab'
_symmetry_space_group_name_H-M 'P b c n'
_atom_sites_solution_hydrogens geom
_atom_sites_solution_primary direct
_atom_sites_solution_secondary difmap
_audit_creation_method SHELXL-97
_cell_angle_alpha 90.00
_cell_angle_beta 90.00
_cell_angle_gamma 90.00
_cell_formula_units_Z 8
_cell_length_a 15.6677(10)
_cell_length_b 21.4096(14)
_cell_length_c 32.520(2)
_cell_measurement_temperature 173(2)
_cell_volume 10908.5(12)
_computing_structure_refinement 'SHELXL-97 (Sheldrick, 1997)'
_computing_structure_solution 'SHELXS-97 (Sheldrick, 1990)'
_diffrn_ambient_temperature 173(2)
_diffrn_measured_fraction_theta_full 0.999
_diffrn_measured_fraction_theta_max 0.999
_diffrn_radiation_monochromator graphite
_diffrn_radiation_source 'fine-focus sealed tube'
_diffrn_radiation_type MoK\a
_diffrn_radiation_wavelength 0.71073
_diffrn_reflns_av_R_equivalents 0.0000
_diffrn_reflns_av_sigmaI/netI 0.0272
_diffrn_reflns_limit_h_max 19
_diffrn_reflns_limit_h_min 0
_diffrn_reflns_limit_k_max 26
_diffrn_reflns_limit_k_min 0
_diffrn_reflns_limit_l_max 40
_diffrn_reflns_limit_l_min 0
_diffrn_reflns_number 11199
_diffrn_reflns_theta_full 26.40
_diffrn_reflns_theta_max 26.40
_diffrn_reflns_theta_min 1.25
_exptl_absorpt_coefficient_mu 0.694
_exptl_absorpt_correction_T_max 0.8737
_exptl_absorpt_correction_T_min 0.7687
_exptl_crystal_density_diffrn 1.461
_exptl_crystal_density_method 'not measured'
_exptl_crystal_F_000 4906
_exptl_crystal_size_max 0.40
_exptl_crystal_size_mid 0.30
_exptl_crystal_size_min 0.20
_refine_diff_density_max 0.732
_refine_diff_density_min -0.640
_refine_diff_density_rms 0.117
_refine_ls_extinction_method none
_refine_ls_goodness_of_fit_ref 1.038
_refine_ls_hydrogen_treatment mixed
_refine_ls_matrix_type full
_refine_ls_number_parameters 569
_refine_ls_number_reflns 11199
_refine_ls_number_restraints 0
_refine_ls_restrained_S_all 1.038
_refine_ls_R_factor_all 0.0491
_refine_ls_R_factor_gt 0.0406
_refine_ls_shift/su_max 0.001
_refine_ls_shift/su_mean 0.000
_refine_ls_structure_factor_coef Fsqd
_refine_ls_weighting_details 'calc w=1/[\s^2^(Fo^2^)+(0.0796P)^2^+2.8858P] where P=(Fo^2^+2Fc^2^)/3'
_refine_ls_weighting_scheme calc
_refine_ls_wR_factor_gt 0.1138
_refine_ls_wR_factor_ref 0.1182
_reflns_number_gt 9206
_reflns_number_total 11199
_reflns_threshold_expression >2sigma(I)
_cod_data_source_file om050922gsi20051024_021932.cif
_cod_data_source_block lan08
_cod_database_code 4074832

loop_
_symmetry_equiv_pos_as_xyz
'x, y, z'
'-x+1/2, -y+1/2, z+1/2'
'-x, y, -z+1/2'
'x+1/2, -y+1/2, -z'
'-x, -y, -z'
'x-1/2, y-1/2, -z-1/2'
'x, -y, z-1/2'
'-x-1/2, y-1/2, z'

loop_
_atom_site_label
_atom_site_type_symbol
_atom_site_fract_x
_atom_site_fract_y
_atom_site_fract_z
_atom_site_U_iso_or_equiv
_atom_site_adp_type
_atom_site_occupancy
_atom_site_symmetry_multiplicity
_atom_site_calc_flag
_atom_site_refinement_flags
Pd Pd 0.192438(11) 0.163492(8) 0.049387(5) 0.02250(7) Uani 1 1 d .
Cl Cl 0.16019(4) 0.25235(3) 0.008642(18) 0.03319(15) Uani 1 1 d .
P1 P 0.17678(4) 0.09157(3) -0.002320(18) 0.02346(13) Uani 1 1 d .
P2 P 0.24811(4) 0.08827(3) 0.085271(18) 0.02475(14) Uani 1 1 d .
O1 O 0.00602(12) -0.01915(9) -0.08327(6) 0.0396(4) Uani 1 1 d .
O2 O 0.26923(14) 0.12158(11) -0.13350(6) 0.0557(6) Uani 1 1 d .
O3 O 0.09062(12) 0.10210(9) 0.20240(5) 0.0387(4) Uani 1 1 d .
O4 O 0.33277(14) 0.26187(9) 0.15755(6) 0.0459(5) Uani 1 1 d .
N1 N 0.11415(12) 0.04740(9) -0.07067(6) 0.0257(4) Uani 1 1 d .
N2 N 0.18887(13) 0.07950(10) -0.08332(6) 0.0298(5) Uani 1 1 d .
N3 N 0.18544(13) 0.13787(9) 0.15626(6) 0.0270(4) Uani 1 1 d .
N4 N 0.23789(13) 0.18619(9) 0.14102(6) 0.0273(4) Uani 1 1 d .
C1 C 0.07962(15) 0.06900(11) -0.03147(7) 0.0253(5) Uani 1 1 d .
H1 H 0.0514 0.0331 -0.0172 0.030 Uiso 1 1 calc R
C2 C 0.01621(16) 0.12214(12) -0.03531(8) 0.0308(5) Uani 1 1 d .
C3 C -0.02439(17) 0.14267(13) 0.00013(9) 0.0386(6) Uani 1 1 d .
H3 H -0.0125 0.1234 0.0258 0.046 Uiso 1 1 calc R
C4 C -0.0823(2) 0.19138(16) -0.00214(10) 0.0515(8) Uani 1 1 d .
H4 H -0.1095 0.2059 0.0222 0.062 Uiso 1 1 calc R
C5 C -0.1008(2) 0.21881(17) -0.03910(11) 0.0592(9) Uani 1 1 d .
H5 H -0.1408 0.2521 -0.0405 0.071 Uiso 1 1 calc R
C6 C -0.0613(2) 0.19811(17) -0.07413(11) 0.0630(10) Uani 1 1 d .
H6 H -0.0741 0.2171 -0.0998 0.076 Uiso 1 1 calc R
C7 C -0.0029(2) 0.14991(14) -0.07246(9) 0.0475(7) Uani 1 1 d .
H7 H 0.0241 0.1358 -0.0969 0.057 Uiso 1 1 calc R
C8 C 0.06982(15) 0.00814(11) -0.09596(7) 0.0286(5) Uani 1 1 d .
C9 C 0.10239(16) 0.00410(12) -0.13868(7) 0.0323(5) Uani 1 1 d .
C10 C 0.06293(19) -0.03635(14) -0.16605(9) 0.0436(7) Uani 1 1 d .
H10 H 0.0187 -0.0633 -0.1569 0.052 Uiso 1 1 calc R
C11 C 0.0881(2) -0.03721(16) -0.20659(9) 0.0543(8) Uani 1 1 d .
H11 H 0.0602 -0.0643 -0.2254 0.065 Uiso 1 1 calc R
C12 C 0.1538(2) 0.00101(18) -0.22035(9) 0.0627(10) Uani 1 1 d .
H12 H 0.1716 -0.0007 -0.2483 0.075 Uiso 1 1 calc R
C13 C 0.1932(2) 0.04163(19) -0.19310(9) 0.0584(10) Uani 1 1 d .
H13 H 0.2379 0.0681 -0.2023 0.070 Uiso 1 1 calc R
C14 C 0.16720(19) 0.04350(14) -0.15211(8) 0.0402(6) Uani 1 1 d .
C15 C 0.21248(18) 0.08581(14) -0.12381(8) 0.0381(6) Uani 1 1 d .
C16 C 0.23402(16) 0.11203(11) -0.05039(7) 0.0267(5) Uani 1 1 d .
H16 H 0.2273 0.1579 -0.0550 0.032 Uiso 1 1 calc R
C17 C 0.32769(18) 0.09832(14) -0.04685(8) 0.0370(6) Uani 1 1 d .
C18 C 0.3634(2) 0.04353(18) -0.05988(11) 0.0596(9) Uani 1 1 d .
H18 H 0.3302 0.0133 -0.0740 0.072 Uiso 1 1 calc R
C19 C 0.4501(3) 0.0329(3) -0.05190(16) 0.0962(17) Uani 1 1 d .
H19 H 0.4760 -0.0050 -0.0606 0.115 Uiso 1 1 calc R
C20 C 0.4982(3) 0.0770(4) -0.03158(17) 0.114(2) Uani 1 1 d .
H20 H 0.5567 0.0693 -0.0260 0.136 Uiso 1 1 calc R
C21 C 0.4622(3) 0.1311(3) -0.01956(13) 0.0920(17) Uani 1 1 d .
H21 H 0.4958 0.1614 -0.0057 0.110 Uiso 1 1 calc R
C22 C 0.3770(2) 0.14304(19) -0.02719(9) 0.0571(9) Uani 1 1 d .
H22 H 0.3524 0.1816 -0.0190 0.069 Uiso 1 1 calc R
C23 C 0.21591(15) 0.01663(10) 0.01652(7) 0.0262(5) Uani 1 1 d .
C24 C 0.21764(19) -0.03757(12) -0.00725(8) 0.0375(6) Uani 1 1 d .
H24 H 0.1978 -0.0365 -0.0348 0.045 Uiso 1 1 calc R
C25 C 0.24802(19) -0.09291(12) 0.00906(9) 0.0408(7) Uani 1 1 d .
H25 H 0.2476 -0.1299 -0.0071 0.049 Uiso 1 1 calc R
C26 C 0.2788(2) -0.09439(12) 0.04862(8) 0.0379(6) Uani 1 1 d .
H26 H 0.3005 -0.1323 0.0596 0.045 Uiso 1 1 calc R
C27 C 0.27841(18) -0.04094(11) 0.07272(8) 0.0330(5) Uani 1 1 d .
H27 H 0.3006 -0.0422 0.0999 0.040 Uiso 1 1 calc R
C28 C 0.24548(15) 0.01465(11) 0.05703(7) 0.0258(5) Uani 1 1 d .
C29 C 0.36112(16) 0.09663(13) 0.09680(8) 0.0357(6) Uani 1 1 d .
H29A H 0.3798 0.0617 0.1140 0.054 Uiso 1 1 calc R
H29B H 0.3707 0.1360 0.1114 0.054 Uiso 1 1 calc R
H29C H 0.3938 0.0967 0.0711 0.054 Uiso 1 1 calc R
C30 C 0.18608(15) 0.07808(11) 0.13353(7) 0.0269(5) Uani 1 1 d .
H30 H 0.1258 0.0691 0.1254 0.032 Uiso 1 1 calc R
C31 C 0.21588(18) 0.02371(11) 0.15943(8) 0.0324(5) Uani 1 1 d .
C32 C 0.1715(2) -0.03219(12) 0.15726(9) 0.0402(6) Uani 1 1 d .
H32 H 0.1201 -0.0348 0.1419 0.048 Uiso 1 1 calc R
C33 C 0.2028(2) -0.08483(14) 0.17782(11) 0.0543(9) Uani 1 1 d .
H33 H 0.1725 -0.1232 0.1765 0.065 Uiso 1 1 calc R
C34 C 0.2768(3) -0.08093(16) 0.19980(11) 0.0583(9) Uani 1 1 d .
H34 H 0.2984 -0.1170 0.2132 0.070 Uiso 1 1 calc R
C35 C 0.3203(2) -0.02554(17) 0.20269(10) 0.0558(9) Uani 1 1 d .
H35 H 0.3715 -0.0234 0.2183 0.067 Uiso 1 1 calc R
C36 C 0.2899(2) 0.02746(14) 0.18292(9) 0.0425(7) Uani 1 1 d .
H36 H 0.3195 0.0660 0.1854 0.051 Uiso 1 1 calc R
C37 C 0.14314(16) 0.14171(12) 0.19281(7) 0.0303(5) Uani 1 1 d .
C38 C 0.17348(18) 0.19091(12) 0.22116(8) 0.0355(6) Uani 1 1 d .
C39 C 0.1346(2) 0.19786(15) 0.25931(9) 0.0550(8) Uani 1 1 d .
H39 H 0.0844 0.1749 0.2657 0.066 Uiso 1 1 calc R
C40 C 0.1696(3) 0.23859(19) 0.28801(10) 0.0775(13) Uani 1 1 d .
H40 H 0.1427 0.2442 0.3139 0.093 Uiso 1 1 calc R
C41 C 0.2439(3) 0.27099(17) 0.27885(10) 0.0755(13) Uani 1 1 d .
H41 H 0.2681 0.2981 0.2988 0.091 Uiso 1 1 calc R
C42 C 0.2830(3) 0.26428(15) 0.24112(9) 0.0570(9) Uani 1 1 d .
H42 H 0.3340 0.2864 0.2350 0.068 Uiso 1 1 calc R
C43 C 0.2463(2) 0.22427(12) 0.21184(7) 0.0378(6) Uani 1 1 d .
C44 C 0.27914(18) 0.22494(12) 0.16942(8) 0.0332(5) Uani 1 1 d .
C45 C 0.20577(16) 0.21765(11) 0.10263(7) 0.0285(5) Uani 1 1 d .
H45 H 0.2463 0.2523 0.0960 0.034 Uiso 1 1 calc R
C46 C 0.12051(19) 0.24671(12) 0.11097(7) 0.0362(6) Uani 1 1 d .
C47 C 0.1182(2) 0.30948(13) 0.12375(9) 0.0516(8) Uani 1 1 d .
H47 H 0.1701 0.3317 0.1276 0.062 Uiso 1 1 calc R
C48 C 0.0425(3) 0.33872(18) 0.13061(13) 0.0729(13) Uani 1 1 d .
H48 H 0.0420 0.3809 0.1396 0.088 Uiso 1 1 calc R
C49 C -0.0325(3) 0.3082(2) 0.12469(11) 0.0755(13) Uani 1 1 d .
H49 H -0.0849 0.3299 0.1282 0.091 Uiso 1 1 calc R
C50 C -0.0335(2) 0.2450(2) 0.11346(11) 0.0721(12) Uani 1 1 d .
H50 H -0.0859 0.2232 0.1103 0.087 Uiso 1 1 calc R
C51 C 0.04514(19) 0.21468(16) 0.10702(9) 0.0490(7) Uani 1 1 d .
H51 H 0.0460 0.1717 0.0999 0.059 Uiso 1 1 calc R

loop_
_atom_site_aniso_label
_atom_site_aniso_U_11
_atom_site_aniso_U_22
_atom_site_aniso_U_33
_atom_site_aniso_U_23
_atom_site_aniso_U_13
_atom_site_aniso_U_12
Pd 0.03022(12) 0.01938(11) 0.01789(11) -0.00137(6) 0.00022(6) -0.00008(7)
Cl 0.0496(4) 0.0219(3) 0.0281(3) 0.0025(2) -0.0037(3) -0.0005(2)
P1 0.0309(3) 0.0199(3) 0.0196(3) -0.0018(2) -0.0022(2) 0.0003(2)
P2 0.0318(3) 0.0239(3) 0.0185(3) -0.0002(2) 0.0005(2) 0.0020(2)
O1 0.0395(10) 0.0459(11) 0.0332(10) -0.0064(8) 0.0023(8) -0.0188(9)
O2 0.0609(14) 0.0773(16) 0.0289(10) -0.0025(10) 0.0050(10) -0.0423(12)
O3 0.0398(10) 0.0478(11) 0.0285(9) -0.0004(8) 0.0044(8) -0.0097(9)
O4 0.0589(13) 0.0422(11) 0.0367(11) -0.0019(9) -0.0013(9) -0.0223(10)
N1 0.0283(10) 0.0268(10) 0.0220(9) -0.0037(8) 0.0003(8) -0.0046(8)
N2 0.0327(11) 0.0366(11) 0.0202(10) -0.0013(9) -0.0016(8) -0.0133(9)
N3 0.0393(12) 0.0230(10) 0.0188(10) -0.0010(8) 0.0034(8) -0.0038(8)
N4 0.0382(12) 0.0240(9) 0.0197(9) -0.0005(8) 0.0018(8) -0.0067(9)
C1 0.0292(12) 0.0280(12) 0.0188(10) -0.0022(9) -0.0001(9) -0.0050(9)
C2 0.0282(12) 0.0334(13) 0.0307(13) -0.0045(10) -0.0023(10) 0.0002(10)
C3 0.0356(14) 0.0450(15) 0.0352(14) -0.0025(12) 0.0050(11) 0.0015(12)
C4 0.0420(17) 0.063(2) 0.0495(18) -0.0148(15) 0.0028(14) 0.0131(15)
C5 0.054(2) 0.061(2) 0.063(2) -0.0126(17) -0.0171(16) 0.0298(17)
C6 0.072(2) 0.072(2) 0.0459(19) 0.0002(17) -0.0186(17) 0.0279(19)
C7 0.0568(19) 0.0525(17) 0.0331(15) -0.0041(13) -0.0103(13) 0.0170(15)
C8 0.0300(12) 0.0299(12) 0.0261(12) -0.0048(10) -0.0009(10) -0.0031(10)
C9 0.0319(13) 0.0380(13) 0.0270(12) -0.0067(10) -0.0008(10) -0.0036(11)
C10 0.0439(16) 0.0526(17) 0.0344(14) -0.0150(13) 0.0028(12) -0.0148(13)
C11 0.059(2) 0.068(2) 0.0352(16) -0.0220(14) -0.0015(14) -0.0218(16)
C12 0.071(2) 0.093(3) 0.0243(15) -0.0180(16) 0.0099(14) -0.029(2)
C13 0.061(2) 0.089(3) 0.0256(15) -0.0111(16) 0.0104(13) -0.0348(18)
C14 0.0430(15) 0.0525(17) 0.0253(13) -0.0079(12) 0.0007(11) -0.0148(13)
C15 0.0416(14) 0.0496(16) 0.0233(13) -0.0031(11) 0.0000(11) -0.0157(13)
C16 0.0318(13) 0.0269(12) 0.0212(11) -0.0014(9) -0.0007(9) -0.0065(10)
C17 0.0327(13) 0.0515(17) 0.0267(13) 0.0051(11) 0.0026(10) -0.0107(12)
C18 0.0459(19) 0.073(2) 0.060(2) 0.0041(18) 0.0066(16) 0.0122(17)
C19 0.049(2) 0.141(5) 0.099(4) 0.027(3) 0.018(2) 0.039(3)
C20 0.028(2) 0.226(7) 0.087(4) 0.055(4) 0.001(2) 0.000(3)
C21 0.046(2) 0.174(5) 0.056(2) 0.025(3) -0.0154(19) -0.047(3)
C22 0.0473(18) 0.087(2) 0.0366(16) 0.0046(16) -0.0052(14) -0.0328(18)
C23 0.0291(12) 0.0206(11) 0.0290(12) 0.0001(9) -0.0007(10) 0.0025(9)
C24 0.0516(16) 0.0274(13) 0.0334(14) -0.0055(11) -0.0109(12) 0.0058(12)
C25 0.0535(18) 0.0247(13) 0.0443(16) -0.0065(11) -0.0082(13) 0.0049(12)
C26 0.0522(16) 0.0235(12) 0.0379(15) 0.0022(10) 0.0026(12) 0.0095(12)
C27 0.0443(15) 0.0282(12) 0.0265(12) 0.0016(10) 0.0010(11) 0.0098(11)
C28 0.0337(13) 0.0222(11) 0.0215(11) -0.0010(9) 0.0054(9) 0.0018(9)
C29 0.0348(14) 0.0420(15) 0.0303(13) 0.0002(11) 0.0000(11) -0.0002(11)
C30 0.0341(13) 0.0232(11) 0.0233(11) -0.0029(9) 0.0017(9) -0.0012(9)
C31 0.0456(15) 0.0284(12) 0.0233(12) 0.0006(10) 0.0062(11) 0.0034(11)
C32 0.0568(17) 0.0290(13) 0.0349(14) 0.0028(11) 0.0114(13) -0.0011(12)
C33 0.081(2) 0.0280(15) 0.054(2) 0.0069(14) 0.0246(18) 0.0059(14)
C34 0.078(2) 0.0449(18) 0.052(2) 0.0183(15) 0.0174(18) 0.0266(18)
C35 0.068(2) 0.059(2) 0.0404(17) 0.0111(15) 0.0000(15) 0.0218(17)
C36 0.0534(17) 0.0423(16) 0.0319(14) 0.0050(12) -0.0009(13) 0.0085(13)
C37 0.0340(13) 0.0339(13) 0.0231(12) -0.0018(10) -0.0010(10) 0.0030(11)
C38 0.0503(16) 0.0335(14) 0.0226(12) -0.0026(10) 0.0007(11) 0.0032(12)
C39 0.077(2) 0.0552(19) 0.0324(16) -0.0102(14) 0.0149(15) -0.0041(17)
C40 0.138(4) 0.068(2) 0.0264(16) -0.0185(16) 0.020(2) -0.014(3)
C41 0.147(4) 0.055(2) 0.0248(15) -0.0104(14) -0.003(2) -0.036(2)
C42 0.096(3) 0.0461(17) 0.0294(15) -0.0014(13) -0.0092(16) -0.0259(18)
C43 0.0615(18) 0.0327(13) 0.0192(12) -0.0019(10) -0.0044(11) -0.0046(12)
C44 0.0458(15) 0.0285(13) 0.0252(12) -0.0018(10) -0.0053(11) -0.0022(11)
C45 0.0417(14) 0.0257(12) 0.0180(11) -0.0006(9) -0.0005(9) -0.0034(10)
C46 0.0517(16) 0.0395(14) 0.0174(11) 0.0004(10) 0.0054(11) 0.0089(12)
C47 0.082(2) 0.0336(15) 0.0392(16) 0.0055(12) 0.0205(16) 0.0162(15)
C48 0.100(3) 0.057(2) 0.062(2) 0.0121(17) 0.034(2) 0.038(2)
C49 0.081(3) 0.094(3) 0.051(2) 0.013(2) 0.017(2) 0.059(3)
C50 0.047(2) 0.128(4) 0.0417(18) 0.000(2) 0.0066(15) 0.020(2)
C51 0.0459(17) 0.065(2) 0.0357(15) -0.0090(14) 0.0015(13) 0.0168(15)

loop_
_atom_type_symbol
_atom_type_description
_atom_type_scat_dispersion_real
_atom_type_scat_dispersion_imag
_atom_type_scat_source
C C 0.0033 0.0016 'International Tables Vol C Tables 4.2.6.8 and 6.1.1.4'
H H 0.0000 0.0000 'International Tables Vol C Tables 4.2.6.8 and 6.1.1.4'
N N 0.0061 0.0033 'International Tables Vol C Tables 4.2.6.8 and 6.1.1.4'
O O 0.0106 0.0060 'International Tables Vol C Tables 4.2.6.8 and 6.1.1.4'
P P 0.1023 0.0942 'International Tables Vol C Tables 4.2.6.8 and 6.1.1.4'
Cl Cl 0.1484 0.1585 'International Tables Vol C Tables 4.2.6.8 and 6.1.1.4'
Pd Pd -0.9988 1.0072 'International Tables Vol C Tables 4.2.6.8 and 6.1.1.4'

loop_
_geom_angle_atom_site_label_1
_geom_angle_atom_site_label_2
_geom_angle_atom_site_label_3
_geom_angle
C45 Pd P2 85.77(7)
C45 Pd P1 171.36(7)
P2 Pd P1 86.51(2)
C45 Pd Cl 92.24(7)
P2 Pd Cl 168.57(2)
P1 Pd Cl 96.09(2)
C23 P1 C16 109.17(11)
C23 P1 C1 102.59(11)
C16 P1 C1 91.58(10)
C23 P1 Pd 107.97(8)
C16 P1 Pd 114.06(8)
C1 P1 Pd 129.55(8)
C29 P2 C28 102.16(12)
C29 P2 C30 110.28(11)
C28 P2 C30 108.16(10)
C29 P2 Pd 115.40(9)
C28 P2 Pd 111.17(8)
C30 P2 Pd 109.31(8)
C8 N1 N2 122.90(19)
C8 N1 C1 122.16(19)
N2 N1 C1 113.93(17)
C15 N2 N1 123.21(19)
C15 N2 C16 121.7(2)
N1 N2 C16 114.72(18)
C37 N3 N4 123.0(2)
C37 N3 C30 119.4(2)
N4 N3 C30 117.08(18)
C44 N4 N3 118.14(19)
C44 N4 C45 115.89(19)
N3 N4 C45 115.13(18)
N1 C1 C2 114.12(19)
N1 C1 P1 102.97(15)
C2 C1 P1 112.58(16)
C7 C2 C3 119.4(3)
C7 C2 C1 122.5(2)
C3 C2 C1 118.0(2)
C4 C3 C2 119.7(3)
C5 C4 C3 120.6(3)
C4 C5 C6 119.7(3)
C5 C6 C7 120.6(3)
C2 C7 C6 120.1(3)
O1 C8 N1 120.3(2)
O1 C8 C9 124.5(2)
N1 C8 C9 115.2(2)
C10 C9 C14 120.2(2)
C10 C9 C8 119.0(2)
C14 C9 C8 120.7(2)
C11 C10 C9 119.7(3)
C10 C11 C12 120.9(3)
C13 C12 C11 119.6(3)
C12 C13 C14 119.9(3)
C9 C14 C13 119.8(3)
C9 C14 C15 121.9(2)
C13 C14 C15 118.3(3)
O2 C15 N2 120.5(2)
O2 C15 C14 125.3(2)
N2 C15 C14 114.1(2)
N2 C16 C17 115.9(2)
N2 C16 P1 105.73(16)
C17 C16 P1 111.22(16)
C18 C17 C22 120.5(3)
C18 C17 C16 123.0(3)
C22 C17 C16 116.4(3)
C17 C18 C19 118.6(4)
C20 C19 C18 120.5(5)
C21 C20 C19 120.1(4)
C20 C21 C22 120.8(5)
C21 C22 C17 119.6(4)
C24 C23 C28 119.4(2)
C24 C23 P1 123.53(19)
C28 C23 P1 117.06(17)
C25 C24 C23 120.5(2)
C26 C25 C24 120.0(2)
C25 C26 C27 120.6(2)
C26 C27 C28 120.0(2)
C27 C28 C23 119.6(2)
C27 C28 P2 123.03(18)
C23 C28 P2 117.12(17)
N3 C30 C31 113.0(2)
N3 C30 P2 108.91(15)
C31 C30 P2 113.55(16)
C32 C31 C36 119.7(3)
C32 C31 C30 118.8(2)
C36 C31 C30 121.3(2)
C31 C32 C33 119.8(3)
C34 C33 C32 119.9(3)
C33 C34 C35 120.7(3)
C34 C35 C36 120.3(3)
C35 C36 C31 119.5(3)
O3 C37 N3 120.5(2)
O3 C37 C38 123.5(2)
N3 C37 C38 115.5(2)
C43 C38 C39 120.2(3)
C43 C38 C37 119.9(2)
C39 C38 C37 119.4(3)
C38 C39 C40 119.5(3)
C41 C40 C39 120.1(3)
C42 C41 C40 120.8(3)
C41 C42 C43 119.0(3)
C38 C43 C42 120.4(3)
C38 C43 C44 120.0(2)
C42 C43 C44 119.1(3)
O4 C44 N4 119.6(2)
O4 C44 C43 123.0(2)
N4 C44 C43 116.8(2)
C46 C45 N4 109.49(19)
C46 C45 Pd 106.90(16)
N4 C45 Pd 118.13(15)
C51 C46 C47 118.9(3)
C51 C46 C45 122.9(2)
C47 C46 C45 118.2(3)
C48 C47 C46 120.7(4)
C49 C48 C47 120.7(4)
C48 C49 C50 120.7(3)
C49 C50 C51 118.3(4)
C46 C51 C50 120.6(3)

loop_
_geom_bond_atom_site_label_1
_geom_bond_atom_site_label_2
_geom_bond_distance
Pd C45 2.094(2)
Pd P2 2.1716(6)
Pd P1 2.2931(6)
Pd Cl 2.3729(6)
P1 C23 1.824(2)
P1 C16 1.855(2)
P1 C1 1.857(2)
P2 C29 1.819(3)
P2 C28 1.825(2)
P2 C30 1.859(2)
O1 C8 1.229(3)
O2 C15 1.215(3)
O3 C37 1.222(3)
O4 C44 1.217(3)
N1 C8 1.366(3)
N1 N2 1.419(3)
N1 C1 1.460(3)
N2 C15 1.374(3)
N2 C16 1.460(3)
N3 C37 1.363(3)
N3 N4 1.411(3)
N3 C30 1.478(3)
N4 C44 1.400(3)
N4 C45 1.505(3)
C1 C2 1.516(3)
C2 C7 1.379(4)
C2 C3 1.388(4)
C3 C4 1.384(4)
C4 C5 1.369(5)
C5 C6 1.370(5)
C6 C7 1.380(4)
C8 C9 1.483(3)
C9 C10 1.387(3)
C9 C14 1.391(4)
C10 C11 1.376(4)
C11 C12 1.388(4)
C12 C13 1.387(4)
C13 C14 1.395(4)
C14 C15 1.473(4)
C16 C17 1.501(4)
C17 C18 1.367(5)
C17 C22 1.387(4)
C18 C19 1.402(6)
C19 C20 1.376(8)
C20 C21 1.345(8)
C21 C22 1.382(6)
C23 C24 1.395(3)
C23 C28 1.397(3)
C24 C25 1.383(4)
C25 C26 1.374(4)
C26 C27 1.387(4)
C27 C28 1.394(3)
C30 C31 1.511(3)
C31 C32 1.386(4)
C31 C36 1.391(4)
C32 C33 1.399(4)
C33 C34 1.365(6)
C34 C35 1.371(5)
C35 C36 1.389(4)
C37 C38 1.478(4)
C38 C43 1.380(4)
C38 C39 1.390(4)
C39 C40 1.391(5)
C40 C41 1.387(6)
C41 C42 1.379(5)
C42 C43 1.404(4)
C43 C44 1.472(4)
C45 C46 1.498(4)
C46 C51 1.371(4)
C46 C47 1.407(4)
C47 C48 1.360(5)
C48 C49 1.358(6)
C49 C50 1.401(6)
C50 C51 1.408(5)

loop_
_geom_torsion_atom_site_label_1
_geom_torsion_atom_site_label_2
_geom_torsion_atom_site_label_3
_geom_torsion_atom_site_label_4
_geom_torsion
C45 Pd P1 C23 -25.3(5)
P2 Pd P1 C23 1.31(8)
Cl Pd P1 C23 170.13(8)
C45 Pd P1 C16 -146.8(5)
P2 Pd P1 C16 -120.21(9)
Cl Pd P1 C16 48.61(9)
C45 Pd P1 C1 99.1(5)
P2 Pd P1 C1 125.71(10)
Cl Pd P1 C1 -65.46(10)
C45 Pd P2 C29 -71.20(12)
P1 Pd P2 C29 112.66(10)
Cl Pd P2 C29 9.10(16)
C45 Pd P2 C28 173.09(11)
P1 Pd P2 C28 -3.05(8)
Cl Pd P2 C28 -106.61(14)
C45 Pd P2 C30 53.75(11)
P1 Pd P2 C30 -122.38(8)
Cl Pd P2 C30 134.06(13)
C8 N1 N2 C15 15.5(4)
C1 N1 N2 C15 -153.3(2)
C8 N1 N2 C16 -171.5(2)
C1 N1 N2 C16 19.7(3)
C37 N3 N4 C44 29.5(3)
C30 N3 N4 C44 -142.8(2)
C37 N3 N4 C45 -113.5(2)
C30 N3 N4 C45 74.3(3)
C8 N1 C1 C2 -79.7(3)
N2 N1 C1 C2 89.2(2)
C8 N1 C1 P1 158.00(18)
N2 N1 C1 P1 -33.2(2)
C23 P1 C1 N1 -80.39(16)
C16 P1 C1 N1 29.66(16)
Pd P1 C1 N1 153.15(11)
C23 P1 C1 C2 156.25(17)
C16 P1 C1 C2 -93.70(18)
Pd P1 C1 C2 29.8(2)
N1 C1 C2 C7 -3.7(3)
P1 C1 C2 C7 113.2(3)
N1 C1 C2 C3 175.5(2)
P1 C1 C2 C3 -67.6(3)
C7 C2 C3 C4 -1.1(4)
C1 C2 C3 C4 179.6(3)
C2 C3 C4 C5 1.0(5)
C3 C4 C5 C6 -0.3(6)
C4 C5 C6 C7 -0.1(6)
C3 C2 C7 C6 0.7(5)
C1 C2 C7 C6 179.9(3)
C5 C6 C7 C2 -0.1(6)
N2 N1 C8 O1 179.1(2)
C1 N1 C8 O1 -13.1(4)
N2 N1 C8 C9 -3.4(3)
C1 N1 C8 C9 164.4(2)
O1 C8 C9 C10 -4.8(4)
N1 C8 C9 C10 177.8(2)
O1 C8 C9 C14 170.3(3)
N1 C8 C9 C14 -7.0(4)
C14 C9 C10 C11 -0.1(5)
C8 C9 C10 C11 175.1(3)
C9 C10 C11 C12 1.3(5)
C10 C11 C12 C13 -1.5(6)
C11 C12 C13 C14 0.5(6)
C10 C9 C14 C13 -0.9(5)
C8 C9 C14 C13 -176.0(3)
C10 C9 C14 C15 -178.2(3)
C8 C9 C14 C15 6.7(4)
C12 C13 C14 C9 0.7(6)
C12 C13 C14 C15 178.1(3)
N1 N2 C15 O2 168.5(3)
C16 N2 C15 O2 -4.0(4)
N1 N2 C15 C14 -15.0(4)
C16 N2 C15 C14 172.5(2)
C9 C14 C15 O2 -179.6(3)
C13 C14 C15 O2 3.1(5)
C9 C14 C15 N2 4.1(4)
C13 C14 C15 N2 -173.2(3)
C15 N2 C16 C17 -58.5(3)
N1 N2 C16 C17 128.4(2)
C15 N2 C16 P1 177.8(2)
N1 N2 C16 P1 4.7(2)
C23 P1 C16 N2 83.71(18)
C1 P1 C16 N2 -20.20(18)
Pd P1 C16 N2 -155.43(13)
C23 P1 C16 C17 -42.9(2)
C1 P1 C16 C17 -146.78(19)
Pd P1 C16 C17 77.99(19)
N2 C16 C17 C18 -26.4(4)
P1 C16 C17 C18 94.4(3)
N2 C16 C17 C22 157.3(2)
P1 C16 C17 C22 -81.9(3)
C22 C17 C18 C19 1.8(5)
C16 C17 C18 C19 -174.4(3)
C17 C18 C19 C20 -0.4(6)
C18 C19 C20 C21 -0.7(7)
C19 C20 C21 C22 0.3(7)
C20 C21 C22 C17 1.1(6)
C18 C17 C22 C21 -2.1(5)
C16 C17 C22 C21 174.2(3)
C16 P1 C23 C24 -54.1(3)
C1 P1 C23 C24 42.1(2)
Pd P1 C23 C24 -178.6(2)
C16 P1 C23 C28 125.81(19)
C1 P1 C23 C28 -138.01(19)
Pd P1 C23 C28 1.3(2)
C28 C23 C24 C25 0.2(4)
P1 C23 C24 C25 -179.8(2)
C23 C24 C25 C26 -1.6(5)
C24 C25 C26 C27 1.1(5)
C25 C26 C27 C28 1.0(4)
C26 C27 C28 C23 -2.4(4)
C26 C27 C28 P2 -176.2(2)
C24 C23 C28 C27 1.8(4)
P1 C23 C28 C27 -178.17(19)
C24 C23 C28 P2 176.0(2)
P1 C23 C28 P2 -3.9(3)
C29 P2 C28 C27 55.3(2)
C30 P2 C28 C27 -61.1(2)
Pd P2 C28 C27 178.93(19)
C29 P2 C28 C23 -118.7(2)
C30 P2 C28 C23 124.93(19)
Pd P2 C28 C23 4.9(2)
C37 N3 C30 C31 -53.1(3)
N4 N3 C30 C31 119.5(2)
C37 N3 C30 P2 179.72(18)
N4 N3 C30 P2 -7.7(2)
C29 P2 C30 N3 70.65(18)
C28 P2 C30 N3 -178.40(15)
Pd P2 C30 N3 -57.23(17)
C29 P2 C30 C31 -56.2(2)
C28 P2 C30 C31 54.8(2)
Pd P2 C30 C31 175.94(15)
N3 C30 C31 C32 136.2(2)
P2 C30 C31 C32 -99.2(2)
N3 C30 C31 C36 -48.5(3)
P2 C30 C31 C36 76.2(3)
C36 C31 C32 C33 -1.7(4)
C30 C31 C32 C33 173.8(2)
C31 C32 C33 C34 -0.2(5)
C32 C33 C34 C35 1.3(5)
C33 C34 C35 C36 -0.6(5)
C34 C35 C36 C31 -1.3(5)
C32 C31 C36 C35 2.4(4)
C30 C31 C36 C35 -172.9(3)
N4 N3 C37 O3 171.2(2)
C30 N3 C37 O3 -16.7(3)
N4 N3 C37 C38 -16.6(3)
C30 N3 C37 C38 155.5(2)
O3 C37 C38 C43 164.6(3)
N3 C37 C38 C43 -7.4(4)
O3 C37 C38 C39 -7.5(4)
N3 C37 C38 C39 -179.4(3)
C43 C38 C39 C40 -0.1(5)
C37 C38 C39 C40 171.9(3)
C38 C39 C40 C41 -1.3(6)
C39 C40 C41 C42 1.2(7)
C40 C41 C42 C43 0.3(6)
C39 C38 C43 C42 1.6(5)
C37 C38 C43 C42 -170.4(3)
C39 C38 C43 C44 -169.8(3)
C37 C38 C43 C44 18.2(4)
C41 C42 C43 C38 -1.7(5)
C41 C42 C43 C44 169.8(3)
N3 N4 C44 O4 170.9(2)
C45 N4 C44 O4 -46.4(3)
N3 N4 C44 C43 -17.0(3)
C45 N4 C44 C43 125.6(2)
C38 C43 C44 O4 166.1(3)
C42 C43 C44 O4 -5.5(5)
C38 C43 C44 N4 -5.7(4)
C42 C43 C44 N4 -177.3(3)
C44 N4 C45 C46 -83.3(3)
N3 N4 C45 C46 60.5(3)
C44 N4 C45 Pd 154.14(18)
N3 N4 C45 Pd -62.1(2)
P2 Pd C45 C46 -128.20(16)
P1 Pd C45 C46 -101.6(5)
Cl Pd C45 C46 63.07(16)
P2 Pd C45 N4 -4.30(17)
P1 Pd C45 N4 22.3(6)
Cl Pd C45 N4 -173.03(17)
N4 C45 C46 C51 -87.2(3)
Pd C45 C46 C51 41.9(3)
N4 C45 C46 C47 92.3(3)
Pd C45 C46 C47 -138.6(2)
C51 C46 C47 C48 -2.4(4)
C45 C46 C47 C48 178.1(3)
C46 C47 C48 C49 -1.0(5)
C47 C48 C49 C50 3.3(6)
C48 C49 C50 C51 -2.3(5)
C47 C46 C51 C50 3.4(4)
C45 C46 C51 C50 -177.1(3)
C49 C50 C51 C46 -1.2(5)
